data_2241036
loop_
_publ_author_name
'Moon, Dohyun'
'Choi, Jong-Ha'

_publ_section_title
;
 Crystal structure of
 <i>cis</i>-aquachlorido(<i>rac</i>-5,5,7,12,12,14-hexamethyl-1,4,8,11-tetraazacyclotetradecane-\k^4^<i>N</i>)chromium(III)
 tetrachloridozincate trihydrate from synchrotron data
;
_journal_coeditor_code WM5196
_journal_issue 9
_journal_name_full 'Acta Crystallographica Section E'
_journal_page_first 1054
_journal_page_last 1057
_journal_paper_doi 10.1107/S2056989015015212
_journal_volume 71
_journal_year 2015
_chemical_formula_iupac '[Cr Cl (C16 H38 N4 O) (H2 O)] [Zn Cl4] 3H2 O'
_chemical_formula_moiety 'C16 H38 Cl Cr N4 O, Zn Cl4, 3(H2 O)'
_chemical_formula_sum 'C16 H44 Cl5 Cr N4 O4 Zn'
_chemical_formula_weight 651.17
_space_group_crystal_system triclinic
_space_group_IT_number 2
_space_group_name_Hall '-P 1'
_space_group_name_H-M_alt 'P -1'
_symmetry_space_group_name_Hall '-P 1'
_symmetry_space_group_name_H-M 'P -1'
_atom_sites_solution_hydrogens difmap
_audit_creation_method SHELXL-2014/7
_cell_angle_alpha 81.73(3)
_cell_angle_beta 75.80(3)
_cell_angle_gamma 74.90(3)
_cell_formula_units_Z 2
_cell_length_a 9.1010(18)
_cell_length_b 9.5830(19)
_cell_length_c 17.007(3)
_cell_measurement_reflns_used 68409
_cell_measurement_temperature 260(2)
_cell_measurement_theta_max 33.679
_cell_measurement_theta_min 0.349
_cell_volume 1383.2(5)
_computing_cell_refinement
;
<i>HKL3000sm</i> (Otwinowski & Minor, 1997)
;
_computing_data_collection
;
<i>PAL ADSC Quantum-210 ADX</i> (Arvai & Nielsen, 1983)
;
_computing_data_reduction
;
<i>HKL3000sm</i> (Otwinowski & Minor, 1997)
;
_computing_molecular_graphics
;
<i>DIAMOND</i> (Putz & Brandenburg, 2014)
;
_computing_publication_material
;
<i>publCIF</i> (Westrip, 2010)
;
_computing_structure_refinement
;
<i>SHELXL2014/7</i> (Sheldrick, 2015<i>b</i>)
;
_computing_structure_solution
;
<i>SHELXT2014/5</i> (Sheldrick, 2015<i>a</i>)
;
_diffrn_ambient_temperature 260(2)
_diffrn_measured_fraction_theta_full 0.962
_diffrn_measured_fraction_theta_max 0.960
_diffrn_measurement_device_type 'ADSC Q210 CCD area detector'
_diffrn_measurement_method 'omega scan'
_diffrn_radiation_type synchrotron
_diffrn_radiation_wavelength 0.610
_diffrn_reflns_av_R_equivalents 0.0127
_diffrn_reflns_limit_h_max 12
_diffrn_reflns_limit_h_min -12
_diffrn_reflns_limit_k_max 13
_diffrn_reflns_limit_k_min -13
_diffrn_reflns_limit_l_max 23
_diffrn_reflns_limit_l_min -23
_diffrn_reflns_number 14317
_diffrn_reflns_theta_full 21.469
_diffrn_reflns_theta_max 24.998
_diffrn_reflns_theta_min 2.252
_exptl_absorpt_coefficient_mu 1.159
_exptl_absorpt_correction_T_max 0.917
_exptl_absorpt_correction_T_min 0.787
_exptl_absorpt_correction_type empirical
_exptl_absorpt_process_details
;
(<i>HKL3000sm SCALEAPCK</i>; Otwinowski & Minor, 1997)
;
_exptl_crystal_colour purple
_exptl_crystal_density_diffrn 1.563
_exptl_crystal_description plate
_exptl_crystal_F_000 678
_exptl_crystal_size_max 0.217
_exptl_crystal_size_mid 0.161
_exptl_crystal_size_min 0.076
_refine_diff_density_max 0.755
_refine_diff_density_min -0.555
_refine_ls_extinction_method none
_refine_ls_goodness_of_fit_ref 1.032
_refine_ls_hydrogen_treatment mixed
_refine_ls_matrix_type full
_refine_ls_number_parameters 310
_refine_ls_number_reflns 7413
_refine_ls_number_restraints 12
_refine_ls_restrained_S_all 1.033
_refine_ls_R_factor_all 0.0290
_refine_ls_R_factor_gt 0.0275
_refine_ls_shift/su_max 0.001
_refine_ls_shift/su_mean 0.000
_refine_ls_structure_factor_coef Fsqd
_refine_ls_weighting_details 'w=1/[\s^2^(Fo^2^)+(0.0439P)^2^+0.7948P] where P=(Fo^2^+2Fc^2^)/3'
_refine_ls_weighting_scheme calc
_refine_ls_wR_factor_gt 0.0787
_refine_ls_wR_factor_ref 0.0795
_reflns_number_gt 7053
_reflns_number_total 7413
_reflns_threshold_expression 'I > 2\s(I)'
_cod_data_source_file wm5196sup1.cf
_cod_data_source_block I
_cod_original_cell_volume 1383.2(6)
_cod_database_code 2241036
_shelx_space_group_comment
;
The symmetry employed for this shelxl refinement is uniquely defined
by the following loop, which should always be used as a source of
symmetry information in preference to the above space-group names.
They are only intended as comments.
;
_shelx_estimated_absorpt_t_min 0.787
_shelx_estimated_absorpt_t_max 0.917

loop_
_space_group_symop_operation_xyz
'x, y, z'
'-x, -y, -z'

loop_
_atom_site_type_symbol
_atom_site_label
_atom_site_fract_x
_atom_site_fract_y
_atom_site_fract_z
_atom_site_U_iso_or_equiv
_atom_site_adp_type
_atom_site_calc_flag
_atom_site_occupancy
Cr Cr1A 0.87300(2) 0.33415(2) 0.22043(2) 0.01468(5) Uani d 1
O O1A 0.69575(12) 0.46877(12) 0.28842(7) 0.0251(2) Uani d 1
H H1OA 0.697(2) 0.5566(12) 0.2814(12) 0.030 Uiso d 1
H H2OA 0.6213(18) 0.456(2) 0.3265(9) 0.030 Uiso d 1
N N1A 0.81211(13) 0.15969(13) 0.30221(7) 0.0189(2) Uani d 1
H H1NA 0.8881 0.0712 0.2837 0.023 Uiso calc 1
N N2A 1.05645(13) 0.31721(13) 0.28159(7) 0.0203(2) Uani d 1
H H2NA 1.0888 0.4090 0.2658 0.024 Uiso calc 1
N N3A 1.04622(12) 0.20987(12) 0.13663(7) 0.01725(19) Uani d 1
H H3NA 1.0404 0.1085 0.1514 0.021 Uiso calc 1
N N4A 0.70640(12) 0.30026(12) 0.15997(7) 0.01734(19) Uani d 1
H H4NA 0.6126 0.3769 0.1762 0.021 Uiso calc 1
C C1A 0.65887(16) 0.14998(17) 0.28964(9) 0.0235(3) Uani d 1
H H1A1 0.5768 0.2272 0.3153 0.028 Uiso calc 1
H H1A2 0.6365 0.0579 0.3143 0.028 Uiso calc 1
C C2A 0.80792(17) 0.16149(17) 0.39133(8) 0.0240(3) Uani d 1
H H2A 0.7315 0.2485 0.4116 0.029 Uiso calc 1
C C3A 0.7586(2) 0.0277(2) 0.44022(11) 0.0397(4) Uani d 1
H H3A1 0.6521 0.0331 0.4397 0.060 Uiso calc 1
H H3A2 0.7689 0.0244 0.4954 0.060 Uiso calc 1
H H3A3 0.8241 -0.0582 0.4162 0.060 Uiso calc 1
C C4A 0.96572(18) 0.16400(17) 0.40594(9) 0.0265(3) Uani d 1
H H4A1 1.0411 0.0803 0.3827 0.032 Uiso calc 1
H H4A2 0.9586 0.1505 0.4643 0.032 Uiso calc 1
C C5A 1.03257(18) 0.29722(17) 0.37339(9) 0.0261(3) Uani d 1
C C6A 0.9269(2) 0.4363(2) 0.40828(10) 0.0368(4) Uani d 1
H H6A1 0.9717 0.5170 0.3845 0.055 Uiso calc 1
H H6A2 0.9165 0.4277 0.4662 0.055 Uiso calc 1
H H6A3 0.8260 0.4517 0.3961 0.055 Uiso calc 1
C C7A 1.1889(2) 0.2726(2) 0.39878(11) 0.0404(4) Uani d 1
H H7A1 1.2530 0.1795 0.3840 0.061 Uiso calc 1
H H7A2 1.1702 0.2759 0.4566 0.061 Uiso calc 1
H H7A3 1.2411 0.3470 0.3716 0.061 Uiso calc 1
C C8A 1.18917(16) 0.20584(17) 0.24069(9) 0.0252(3) Uani d 1
H H8A1 1.1756 0.1097 0.2626 0.030 Uiso calc 1
H H8A2 1.2858 0.2164 0.2509 0.030 Uiso calc 1
C C9A 1.19721(15) 0.22306(16) 0.15068(9) 0.0227(3) Uani d 1
H H9A1 1.2163 0.3171 0.1280 0.027 Uiso calc 1
H H9A2 1.2820 0.1488 0.1242 0.027 Uiso calc 1
C C10A 1.03870(15) 0.24351(15) 0.04815(8) 0.0200(2) Uani d 1
H H10A 1.0335 0.3471 0.0335 0.024 Uiso calc 1
C C11A 1.18404(18) 0.15683(19) -0.00605(9) 0.0297(3) Uani d 1
H H11A 1.2726 0.1933 -0.0057 0.045 Uiso calc 1
H H11B 1.1691 0.1664 -0.0607 0.045 Uiso calc 1
H H11C 1.2016 0.0564 0.0142 0.045 Uiso calc 1
C C12A 0.89375(16) 0.20959(17) 0.03353(8) 0.0237(3) Uani d 1
H H12A 0.8925 0.1108 0.0559 0.028 Uiso calc 1
H H12B 0.9051 0.2119 -0.0248 0.028 Uiso calc 1
C C13A 0.73394(15) 0.30643(16) 0.06770(8) 0.0214(2) Uani d 1
C C14A 0.71987(19) 0.46457(18) 0.03395(10) 0.0304(3) Uani d 1
H H14A 0.6183 0.5209 0.0569 0.046 Uiso calc 1
H H14B 0.7345 0.4711 -0.0242 0.046 Uiso calc 1
H H14C 0.7979 0.5012 0.0480 0.046 Uiso calc 1
C C15A 0.60817(18) 0.2528(2) 0.04261(10) 0.0312(3) Uani d 1
H H15A 0.6160 0.1523 0.0615 0.047 Uiso calc 1
H H15B 0.6232 0.2639 -0.0156 0.047 Uiso calc 1
H H15C 0.5069 0.3087 0.0663 0.047 Uiso calc 1
C C16A 0.66416(16) 0.16285(16) 0.19998(8) 0.0225(3) Uani d 1
H H16A 0.7403 0.0808 0.1754 0.027 Uiso calc 1
H H16B 0.5631 0.1610 0.1916 0.027 Uiso calc 1
Zn Zn1B 0.26864(2) 0.74837(2) 0.24042(2) 0.02510(6) Uani d 1
Cl Cl1A 0.93837(4) 0.54067(4) 0.15097(2) 0.02727(8) Uani d 1
Cl Cl1B 0.22710(8) 0.75375(7) 0.37777(3) 0.05834(16) Uani d 1
Cl Cl2B 0.33787(5) 0.51602(4) 0.20871(3) 0.03437(9) Uani d 1
Cl Cl3B 0.03474(4) 0.86751(4) 0.20538(3) 0.03322(9) Uani d 1
Cl Cl4B 0.45104(6) 0.87103(6) 0.17503(4) 0.05119(14) Uani d 1
O O1W 0.70053(18) 0.75266(16) 0.28427(10) 0.0450(3) Uani d 1
H H1O1 0.639(2) 0.776(3) 0.2521(13) 0.054 Uiso d 1
H H2O1 0.7866(17) 0.766(3) 0.2551(13) 0.054 Uiso d 1
O O2W 0.46628(19) 0.4464(2) 0.41394(11) 0.0582(4) Uani d 1
H H1O2 0.482(4) 0.513(2) 0.4363(16) 0.070 Uiso d 1
H H2O2 0.446(4) 0.389(3) 0.4566(12) 0.070 Uiso d 1
O O3W 0.4581(3) 0.2496(3) 0.54916(14) 0.0858(7) Uani d 1
H H1O3 0.389(3) 0.247(5) 0.5950(13) 0.103 Uiso d 1
H H2O3 0.540(3) 0.254(5) 0.565(2) 0.103 Uiso d 1

loop_
_atom_site_aniso_label
_atom_site_aniso_U_11
_atom_site_aniso_U_22
_atom_site_aniso_U_33
_atom_site_aniso_U_12
_atom_site_aniso_U_13
_atom_site_aniso_U_23
Cr1A 0.01303(9) 0.01372(10) 0.01588(9) -0.00341(7) -0.00166(7) 0.00118(7)
O1A 0.0238(5) 0.0196(5) 0.0268(5) -0.0031(4) 0.0030(4) -0.0036(4)
N1A 0.0197(5) 0.0179(5) 0.0180(5) -0.0061(4) -0.0029(4) 0.0026(4)
N2A 0.0199(5) 0.0213(6) 0.0211(5) -0.0073(4) -0.0066(4) 0.0018(4)
N3A 0.0140(4) 0.0163(5) 0.0194(5) -0.0034(4) -0.0011(4) 0.0002(4)
N4A 0.0138(4) 0.0179(5) 0.0188(5) -0.0025(4) -0.0030(4) 0.0003(4)
C1A 0.0207(6) 0.0261(7) 0.0243(6) -0.0118(5) -0.0024(5) 0.0033(5)
C2A 0.0271(6) 0.0260(7) 0.0174(6) -0.0083(5) -0.0031(5) 0.0041(5)
C3A 0.0512(10) 0.0427(10) 0.0282(8) -0.0253(9) -0.0096(7) 0.0156(7)
C4A 0.0307(7) 0.0277(7) 0.0212(6) -0.0081(6) -0.0089(5) 0.0054(5)
C5A 0.0309(7) 0.0294(7) 0.0218(6) -0.0109(6) -0.0111(5) 0.0018(5)
C6A 0.0519(10) 0.0344(9) 0.0285(7) -0.0128(8) -0.0108(7) -0.0079(6)
C7A 0.0419(9) 0.0540(11) 0.0353(8) -0.0216(8) -0.0229(7) 0.0080(8)
C8A 0.0169(5) 0.0281(7) 0.0297(7) -0.0023(5) -0.0081(5) 0.0004(5)
C9A 0.0129(5) 0.0260(7) 0.0270(6) -0.0039(5) -0.0023(4) -0.0003(5)
C10A 0.0182(5) 0.0206(6) 0.0179(5) -0.0029(5) -0.0003(4) -0.0005(4)
C11A 0.0228(6) 0.0346(8) 0.0259(7) -0.0015(6) 0.0031(5) -0.0082(6)
C12A 0.0208(6) 0.0283(7) 0.0213(6) -0.0039(5) -0.0033(5) -0.0059(5)
C13A 0.0187(5) 0.0254(7) 0.0192(6) -0.0029(5) -0.0059(4) -0.0001(5)
C14A 0.0292(7) 0.0299(8) 0.0279(7) -0.0032(6) -0.0087(6) 0.0091(6)
C15A 0.0236(6) 0.0428(9) 0.0302(7) -0.0063(6) -0.0121(6) -0.0044(6)
C16A 0.0210(6) 0.0235(7) 0.0250(6) -0.0103(5) -0.0056(5) 0.0016(5)
Zn1B 0.02438(9) 0.02053(9) 0.02709(9) -0.00146(6) -0.00336(6) -0.00237(6)
Cl1A 0.03019(17) 0.02080(16) 0.02835(16) -0.00789(13) -0.00262(13) 0.00291(12)
Cl1B 0.0683(3) 0.0656(4) 0.0287(2) 0.0098(3) -0.0092(2) -0.0134(2)
Cl2B 0.02746(17) 0.02228(18) 0.0507(2) -0.00162(14) -0.00473(15) -0.00905(15)
Cl3B 0.02720(17) 0.02074(17) 0.0509(2) -0.00139(13) -0.01244(15) -0.00133(15)
Cl4B 0.0334(2) 0.0375(3) 0.0755(4) -0.01276(19) -0.0026(2) 0.0102(2)
O1W 0.0402(7) 0.0364(7) 0.0533(8) -0.0088(6) 0.0012(6) -0.0074(6)
O2W 0.0380(7) 0.0645(11) 0.0563(10) -0.0082(7) 0.0090(7) 0.0051(8)
O3W 0.0905(17) 0.1024(19) 0.0614(13) -0.0315(15) 0.0022(11) -0.0132(12)

loop_
_atom_type_symbol
_atom_type_description
_atom_type_scat_dispersion_real
_atom_type_scat_dispersion_imag
_atom_type_scat_source
C C 0.0020 0.0010 'International Tables Vol C Tables 4.2.6.8 and 6.1.1.4'
H H 0.0000 0.0000 'International Tables Vol C Tables 4.2.6.8 and 6.1.1.4'
N N 0.0040 0.0020 'International Tables Vol C Tables 4.2.6.8 and 6.1.1.4'
O O 0.0080 0.0040 'International Tables Vol C Tables 4.2.6.8 and 6.1.1.4'
Cl Cl 0.1170 0.1180 'International Tables Vol C Tables 4.2.6.8 and 6.1.1.4'
Cr Cr 0.2790 0.4610 'International Tables Vol C Tables 4.2.6.8 and 6.1.1.4'
Zn Zn 0.3290 1.1150 'International Tables Vol C Tables 4.2.6.8 and 6.1.1.4'

loop_
_geom_angle_atom_site_label_1
_geom_angle_atom_site_label_2
_geom_angle_atom_site_label_3
_geom_angle
O1A Cr1A N3A 172.43(5)
O1A Cr1A N1A 88.19(5)
N3A Cr1A N1A 97.08(5)
O1A Cr1A N2A 101.33(5)
N3A Cr1A N2A 84.43(5)
N1A Cr1A N2A 87.01(5)
O1A Cr1A N4A 87.37(5)
N3A Cr1A N4A 87.77(5)
N1A Cr1A N4A 84.11(5)
N2A Cr1A N4A 167.37(5)
O1A Cr1A Cl1A 85.74(4)
N3A Cr1A Cl1A 89.71(4)
N1A Cr1A Cl1A 170.35(3)
N2A Cr1A Cl1A 86.83(4)
N4A Cr1A Cl1A 103.07(4)
Cr1A O1A H1OA 116.7(14)
Cr1A O1A H2OA 133.8(14)
H1OA O1A H2OA 109.3(17)
C1A N1A C2A 111.26(11)
C1A N1A Cr1A 105.43(8)
C2A N1A Cr1A 118.74(9)
C1A N1A H1NA 106.9
C2A N1A H1NA 106.9
Cr1A N1A H1NA 106.9
C8A N2A C5A 112.59(12)
C8A N2A Cr1A 105.17(9)
C5A N2A Cr1A 122.52(9)
C8A N2A H2NA 105.0
C5A N2A H2NA 105.0
Cr1A N2A H2NA 105.0
C9A N3A C10A 111.61(10)
C9A N3A Cr1A 105.81(8)
C10A N3A Cr1A 117.28(8)
C9A N3A H3NA 107.2
C10A N3A H3NA 107.2
Cr1A N3A H3NA 107.2
C16A N4A C13A 111.76(11)
C16A N4A Cr1A 105.83(8)
C13A N4A Cr1A 122.60(8)
C16A N4A H4NA 105.1
C13A N4A H4NA 105.1
Cr1A N4A H4NA 105.1
N1A C1A C16A 109.24(11)
N1A C1A H1A1 109.8
C16A C1A H1A1 109.8
N1A C1A H1A2 109.8
C16A C1A H1A2 109.8
H1A1 C1A H1A2 108.3
N1A C2A C4A 112.13(11)
N1A C2A C3A 110.63(13)
C4A C2A C3A 108.18(13)
N1A C2A H2A 108.6
C4A C2A H2A 108.6
C3A C2A H2A 108.6
C2A C3A H3A1 109.5
C2A C3A H3A2 109.5
H3A1 C3A H3A2 109.5
C2A C3A H3A3 109.5
H3A1 C3A H3A3 109.5
H3A2 C3A H3A3 109.5
C2A C4A C5A 119.11(12)
C2A C4A H4A1 107.5
C5A C4A H4A1 107.5
C2A C4A H4A2 107.5
C5A C4A H4A2 107.5
H4A1 C4A H4A2 107.0
N2A C5A C6A 108.55(13)
N2A C5A C4A 109.66(12)
C6A C5A C4A 112.68(14)
N2A C5A C7A 110.36(13)
C6A C5A C7A 107.49(14)
C4A C5A C7A 108.08(13)
C5A C6A H6A1 109.5
C5A C6A H6A2 109.5
H6A1 C6A H6A2 109.5
C5A C6A H6A3 109.5
H6A1 C6A H6A3 109.5
H6A2 C6A H6A3 109.5
C5A C7A H7A1 109.5
C5A C7A H7A2 109.5
H7A1 C7A H7A2 109.5
C5A C7A H7A3 109.5
H7A1 C7A H7A3 109.5
H7A2 C7A H7A3 109.5
N2A C8A C9A 109.92(12)
N2A C8A H8A1 109.7
C9A C8A H8A1 109.7
N2A C8A H8A2 109.7
C9A C8A H8A2 109.7
H8A1 C8A H8A2 108.2
N3A C9A C8A 108.68(11)
N3A C9A H9A1 110.0
C8A C9A H9A1 110.0
N3A C9A H9A2 110.0
C8A C9A H9A2 110.0
H9A1 C9A H9A2 108.3
N3A C10A C12A 110.54(11)
N3A C10A C11A 110.80(12)
C12A C10A C11A 109.63(12)
N3A C10A H10A 108.6
C12A C10A H10A 108.6
C11A C10A H10A 108.6
C10A C11A H11A 109.5
C10A C11A H11B 109.5
H11A C11A H11B 109.5
C10A C11A H11C 109.5
H11A C11A H11C 109.5
H11B C11A H11C 109.5
C10A C12A C13A 118.61(12)
C10A C12A H12A 107.7
C13A C12A H12A 107.7
C10A C12A H12B 107.7
C13A C12A H12B 107.7
H12A C12A H12B 107.1
N4A C13A C14A 108.13(12)
N4A C13A C12A 109.83(11)
C14A C13A C12A 112.37(12)
N4A C13A C15A 110.71(11)
C14A C13A C15A 107.32(12)
C12A C13A C15A 108.47(12)
C13A C14A H14A 109.5
C13A C14A H14B 109.5
H14A C14A H14B 109.5
C13A C14A H14C 109.5
H14A C14A H14C 109.5
H14B C14A H14C 109.5
C13A C15A H15A 109.5
C13A C15A H15B 109.5
H15A C15A H15B 109.5
C13A C15A H15C 109.5
H15A C15A H15C 109.5
H15B C15A H15C 109.5
N4A C16A C1A 110.80(11)
N4A C16A H16A 109.5
C1A C16A H16A 109.5
N4A C16A H16B 109.5
C1A C16A H16B 109.5
H16A C16A H16B 108.1
Cl2B Zn1B Cl4B 111.49(3)
Cl2B Zn1B Cl1B 109.60(4)
Cl4B Zn1B Cl1B 110.65(4)
Cl2B Zn1B Cl3B 110.73(3)
Cl4B Zn1B Cl3B 108.19(3)
Cl1B Zn1B Cl3B 106.02(4)
H1O1 O1W H2O1 104.5(18)
H1O2 O2W H2O2 98.6(19)
H1O3 O3W H2O3 102(2)

loop_
_geom_bond_atom_site_label_1
_geom_bond_atom_site_label_2
_geom_bond_distance
Cr1A O1A 2.0082(13)
Cr1A N3A 2.0837(14)
Cr1A N1A 2.1147(13)
Cr1A N2A 2.1352(12)
Cr1A N4A 2.1399(12)
Cr1A Cl1A 2.2940(8)
O1A H1OA 0.835(9)
O1A H2OA 0.835(9)
N1A C1A 1.4896(17)
N1A C2A 1.5093(17)
N1A H1NA 0.9800
N2A C8A 1.487(2)
N2A C5A 1.5134(18)
N2A H2NA 0.9800
N3A C9A 1.4905(16)
N3A C10A 1.5074(17)
N3A H3NA 0.9800
N4A C16A 1.4909(17)
N4A C13A 1.5221(17)
N4A H4NA 0.9800
C1A C16A 1.502(2)
C1A H1A1 0.9700
C1A H1A2 0.9700
C2A C4A 1.523(2)
C2A C3A 1.532(2)
C2A H2A 0.9800
C3A H3A1 0.9600
C3A H3A2 0.9600
C3A H3A3 0.9600
C4A C5A 1.531(2)
C4A H4A1 0.9700
C4A H4A2 0.9700
C5A C6A 1.528(3)
C5A C7A 1.537(2)
C6A H6A1 0.9600
C6A H6A2 0.9600
C6A H6A3 0.9600
C7A H7A1 0.9600
C7A H7A2 0.9600
C7A H7A3 0.9600
C8A C9A 1.502(2)
C8A H8A1 0.9700
C8A H8A2 0.9700
C9A H9A1 0.9700
C9A H9A2 0.9700
C10A C12A 1.5217(19)
C10A C11A 1.529(2)
C10A H10A 0.9800
C11A H11A 0.9600
C11A H11B 0.9600
C11A H11C 0.9600
C12A C13A 1.533(2)
C12A H12A 0.9700
C12A H12B 0.9700
C13A C14A 1.526(2)
C13A C15A 1.538(2)
C14A H14A 0.9600
C14A H14B 0.9600
C14A H14C 0.9600
C15A H15A 0.9600
C15A H15B 0.9600
C15A H15C 0.9600
C16A H16A 0.9700
C16A H16B 0.9700
Zn1B Cl2B 2.2569(7)
Zn1B Cl4B 2.2603(9)
Zn1B Cl1B 2.2789(7)
Zn1B Cl3B 2.3131(8)
O1W H1O1 0.847(9)
O1W H2O1 0.848(9)
O2W H1O2 0.845(10)
O2W H2O2 0.859(10)
O3W H1O3 0.874(10)
O3W H2O3 0.870(10)

loop_
_geom_hbond_atom_site_label_D
_geom_hbond_atom_site_label_H
_geom_hbond_atom_site_label_A
_geom_hbond_site_symmetry_A
_geom_hbond_distance_DH
_geom_hbond_distance_HA
_geom_hbond_distance_DA
_geom_hbond_angle_DHA
O1A H1OA O1W . 0.835(9) 1.896(10) 2.7227(19) 170(2)
O1A H2OA O2W . 0.835(9) 1.792(10) 2.623(2) 173(2)
N1A H1NA Cl3B 1_645 0.98 2.43 3.3748(18) 162.9
N2A H2NA Cl2B 1_655 0.98 2.64 3.4686(16) 142.2
N3A H3NA Cl3B 1_645 0.98 2.37 3.3403(15) 171.6
N4A H4NA Cl2B . 0.98 2.48 3.4244(17) 162.8
O1W H1O1 Cl4B . 0.847(9) 2.326(11) 3.165(2) 171(3)
O1W H2O1 Cl3B 1_655 0.848(9) 2.594(13) 3.4029(18) 160(2)
O2W H2O2 O3W . 0.859(10) 1.916(13) 2.756(3) 165(3)
O3W H1O3 O1W 2_666 0.874(10) 2.015(17) 2.846(3) 158(3)
O3W H2O3 Cl1B 2_666 0.870(10) 2.516(11) 3.383(3) 174(4)

loop_
_geom_torsion_atom_site_label_1
_geom_torsion_atom_site_label_2
_geom_torsion_atom_site_label_3
_geom_torsion_atom_site_label_4
_geom_torsion
C2A N1A C1A C16A 174.65(12)
Cr1A N1A C1A C16A 44.67(13)
C1A N1A C2A C4A 177.23(12)
Cr1A N1A C2A C4A -60.17(15)
C1A N1A C2A C3A 56.37(16)
Cr1A N1A C2A C3A 178.97(11)
N1A C2A C4A C5A 65.83(18)
C3A C2A C4A C5A -171.90(14)
C8A N2A C5A C6A 164.61(12)
Cr1A N2A C5A C6A -68.42(15)
C8A N2A C5A C4A -71.90(15)
Cr1A N2A C5A C4A 55.07(15)
C8A N2A C5A C7A 47.05(17)
Cr1A N2A C5A C7A 174.03(11)
C2A C4A C5A N2A -61.30(18)
C2A C4A C5A C6A 59.73(18)
C2A C4A C5A C7A 178.35(14)
C5A N2A C8A C9A 174.68(11)
Cr1A N2A C8A C9A 38.95(12)
C10A N3A C9A C8A 173.29(11)
Cr1A N3A C9A C8A 44.64(12)
N2A C8A C9A N3A -58.03(15)
C9A N3A C10A C12A 172.32(11)
Cr1A N3A C10A C12A -65.41(13)
C9A N3A C10A C11A 50.58(15)
Cr1A N3A C10A C11A 172.84(9)
N3A C10A C12A C13A 70.03(16)
C11A C10A C12A C13A -167.54(13)
C16A N4A C13A C14A 160.54(11)
Cr1A N4A C13A C14A -72.31(13)
C16A N4A C13A C12A -76.51(13)
Cr1A N4A C13A C12A 50.64(14)
C16A N4A C13A C15A 43.25(15)
Cr1A N4A C13A C15A 170.39(10)
C10A C12A C13A N4A -60.60(16)
C10A C12A C13A C14A 59.80(16)
C10A C12A C13A C15A 178.28(12)
C13A N4A C16A C1A 172.31(11)
Cr1A N4A C16A C1A 36.58(12)
N1A C1A C16A N4A -56.58(15)

_cod_database_fobs_code 2241036
